data_4130858
loop_
_publ_author_name
'Krishnan, Baiju P.'
'Rai, Rishika'
'Asokan, Aromal'
'Sureshan, Kana M.'

_publ_section_title
;
 Crystal-to-Crystal Synthesis of Triazole-Linked Pseudo-proteins via
 Topochemical Azide-Alkyne Cycloaddition Reaction.
;
_journal_issue 45
_journal_name_full 'Journal of the American Chemical Society'
_journal_page_first 14824
_journal_page_last 14827
_journal_paper_doi 10.1021/jacs.6b07538
_journal_volume 138
_journal_year 2016
_chemical_absolute_configuration rm
_chemical_formula_moiety 'C11 H17 N5 O2'
_chemical_formula_sum 'C11 H17 N5 O2'
_chemical_formula_weight 251.29
_space_group_crystal_system monoclinic
_space_group_IT_number 5
_space_group_name_Hall 'C 2y'
_space_group_name_H-M_alt 'C 1 2 1'
_atom_sites_solution_hydrogens geom
_audit_creation_method SHELXL-2014
_cell_angle_alpha 90
_cell_angle_beta 107.141(9)
_cell_angle_gamma 90
_cell_formula_units_Z 4
_cell_length_a 28.274(4)
_cell_length_b 4.8094(7)
_cell_length_c 10.6249(14)
_cell_measurement_reflns_used 1071
_cell_measurement_temperature 296(2)
_cell_measurement_theta_max 22.62
_cell_measurement_theta_min 3.02
_cell_volume 1380.6(3)
_computing_cell_refinement 'Bruker SAINT'
_computing_data_collection 'Bruker APEX2'
_computing_data_reduction 'Bruker SAINT'
_computing_molecular_graphics 'Bruker SHELXTL'
_computing_publication_material 'Bruker SHELXTL'
_computing_structure_refinement 'SHELXL-2014 (Sheldrick, 2014)'
_computing_structure_solution 'SHELXL-2014 (Sheldrick, 2014)'
_diffrn_ambient_temperature 296(2)
_diffrn_detector_area_resol_mean 0
_diffrn_measured_fraction_theta_full 0.999
_diffrn_measured_fraction_theta_max 0.999
_diffrn_measurement_device_type 'Bruker APEX-II CCD'
_diffrn_measurement_method '\f and \w scans'
_diffrn_radiation_type MoK\a
_diffrn_radiation_wavelength 0.71073
_diffrn_reflns_av_R_equivalents 0.1196
_diffrn_reflns_av_unetI/netI 0.0845
_diffrn_reflns_Laue_measured_fraction_full 0.999
_diffrn_reflns_Laue_measured_fraction_max 0.999
_diffrn_reflns_limit_h_max 33
_diffrn_reflns_limit_h_min -34
_diffrn_reflns_limit_k_max 5
_diffrn_reflns_limit_k_min -5
_diffrn_reflns_limit_l_max 13
_diffrn_reflns_limit_l_min -12
_diffrn_reflns_number 4836
_diffrn_reflns_point_group_measured_fraction_full 0.881
_diffrn_reflns_point_group_measured_fraction_max 0.871
_diffrn_reflns_theta_full 25.242
_diffrn_reflns_theta_max 26.000
_diffrn_reflns_theta_min 2.006
_diffrn_source 'sealed tube'
_exptl_absorpt_coefficient_mu 0.087
_exptl_absorpt_correction_T_max 0.9870
_exptl_absorpt_correction_T_min 0.9743
_exptl_absorpt_correction_type multi-scan
_exptl_absorpt_process_details SADABS
_exptl_crystal_colour colourless
_exptl_crystal_density_diffrn 1.209
_exptl_crystal_density_meas 1.209
_exptl_crystal_density_method NONE
_exptl_crystal_description block
_exptl_crystal_F_000 536
_exptl_crystal_size_max 0.300
_exptl_crystal_size_mid 0.150
_exptl_crystal_size_min 0.150
_refine_diff_density_max 0.198
_refine_diff_density_min -0.224
_refine_diff_density_rms 0.055
_refine_ls_abs_structure_details
;
 Flack x determined using 409 quotients [(I+)-(I-)]/[(I+)+(I-)]
 (Parsons, Flack and Wagner, Acta Cryst. B69 (2013) 249-259).
;
_refine_ls_abs_structure_Flack -0.7(10)
_refine_ls_extinction_method none
_refine_ls_goodness_of_fit_ref 0.981
_refine_ls_hydrogen_treatment constr
_refine_ls_matrix_type full
_refine_ls_number_parameters 166
_refine_ls_number_reflns 2358
_refine_ls_number_restraints 1
_refine_ls_restrained_S_all 0.980
_refine_ls_R_factor_all 0.1144
_refine_ls_R_factor_gt 0.0711
_refine_ls_shift/su_max 0.000
_refine_ls_shift/su_mean 0.000
_refine_ls_structure_factor_coef Fsqd
_refine_ls_weighting_details 'w=1/[\s^2^(Fo^2^)+(0.1229P)^2^] where P=(Fo^2^+2Fc^2^)/3'
_refine_ls_weighting_scheme calc
_refine_ls_wR_factor_gt 0.1840
_refine_ls_wR_factor_ref 0.2138
_reflns_Friedel_coverage 0.546
_reflns_Friedel_fraction_full 0.727
_reflns_Friedel_fraction_max 0.705
_reflns_number_gt 1397
_reflns_number_total 2358
_reflns_threshold_expression 'I > 2\s(I)'
_cod_data_source_file ja6b07538_si_002.cif
_cod_data_source_block shelx
_cod_original_sg_symbol_H-M 'C 2'
_cod_database_code 4130858
_shelx_space_group_comment
;
The symmetry employed for this shelxl refinement is uniquely defined
by the following loop, which should always be used as a source of
symmetry information in preference to the above space-group names.
They are only intended as comments.
;
_shelx_estimated_absorpt_t_min 0.974
_shelx_estimated_absorpt_t_max 0.987
_shelxl_version_number 2014-3

loop_
_space_group_symop_operation_xyz
'x, y, z'
'-x, y, -z'
'x+1/2, y+1/2, z'
'-x+1/2, y+1/2, -z'

loop_
_atom_site_label
_atom_site_type_symbol
_atom_site_fract_x
_atom_site_fract_y
_atom_site_fract_z
_atom_site_U_iso_or_equiv
_atom_site_adp_type
_atom_site_occupancy
_atom_site_site_symmetry_order
_atom_site_calc_flag
_atom_site_refinement_flags_posn
_atom_site_refinement_flags_adp
C1 C 0.1229(2) 0.7411(13) 0.5517(5) 0.0643(16) Uani 1 1 d . .
H1 H 0.1323 0.5458 0.5483 0.077 Uiso 1 1 calc R U
C2 C 0.1346(2) 0.8893(10) 0.4368(5) 0.0542(15) Uani 1 1 d . .
C3 C 0.15335(19) 0.8212(9) 0.2291(5) 0.0483(13) Uani 1 1 d . .
H3 H 0.1491 1.0235 0.2246 0.058 Uiso 1 1 calc R U
C4 C 0.1154(2) 0.6939(11) 0.1113(5) 0.0528(14) Uani 1 1 d . .
C5 C 0.0540(3) 0.7499(15) -0.0958(6) 0.082(2) Uani 1 1 d . .
H5A H 0.0385 0.5860 -0.0723 0.098 Uiso 1 1 calc R U
H5B H 0.0713 0.6934 -0.1581 0.098 Uiso 1 1 calc R U
C6 C 0.0154(3) 0.9514(15) -0.1596(6) 0.078(2) Uani 1 1 d . .
C7 C -0.0163(3) 1.106(2) -0.2103(8) 0.102(3) Uani 1 1 d . .
H7 H -0.0415 1.2290 -0.2507 0.122 Uiso 1 1 calc R U
C8 C 0.0678(3) 0.746(2) 0.5352(8) 0.100(3) Uani 1 1 d . .
H8A H 0.0610 0.6355 0.6032 0.149 Uiso 1 1 calc R U
H8B H 0.0503 0.6704 0.4506 0.149 Uiso 1 1 calc R U
H8C H 0.0573 0.9336 0.5413 0.149 Uiso 1 1 calc R U
C9 C 0.2058(2) 0.7541(14) 0.2260(6) 0.0697(17) Uani 1 1 d . .
H9 H 0.2103 0.5523 0.2346 0.084 Uiso 1 1 calc R U
C10 C 0.2433(3) 0.8892(18) 0.3422(7) 0.089(2) Uani 1 1 d . .
H10A H 0.2417 1.0876 0.3317 0.133 Uiso 1 1 calc R U
H10B H 0.2759 0.8260 0.3463 0.133 Uiso 1 1 calc R U
H10C H 0.2361 0.8397 0.4221 0.133 Uiso 1 1 calc R U
C11 C 0.2149(3) 0.842(2) 0.0990(7) 0.101(3) Uani 1 1 d . .
H11A H 0.2049 1.0318 0.0804 0.152 Uiso 1 1 calc R U
H11B H 0.1961 0.7252 0.0286 0.152 Uiso 1 1 calc R U
H11C H 0.2495 0.8238 0.1071 0.152 Uiso 1 1 calc R U
N1 N 0.1284(4) 1.2322(18) 0.7778(8) 0.142(4) Uani 1 1 d . .
N2 N 0.1375(3) 1.0512(15) 0.7231(6) 0.0838(17) Uani 1 1 d . .
N3 N 0.1538(2) 0.8536(15) 0.6789(6) 0.0865(18) Uani 1 1 d . .
N4 N 0.14329(17) 0.7231(8) 0.3464(4) 0.0551(12) Uani 1 1 d . .
H4 H 0.1429 0.5465 0.3588 0.066 Uiso 1 1 calc R U
N5 N 0.08922(18) 0.8576(9) 0.0200(4) 0.0615(13) Uani 1 1 d . .
H5 H 0.0931 1.0346 0.0293 0.074 Uiso 1 1 calc R U
O2 O 0.13440(19) 1.1431(8) 0.4310(4) 0.0757(14) Uani 1 1 d . .
O4 O 0.10987(19) 0.4367(8) 0.1052(4) 0.0823(16) Uani 1 1 d . .

loop_
_atom_site_aniso_label
_atom_site_aniso_U_11
_atom_site_aniso_U_22
_atom_site_aniso_U_33
_atom_site_aniso_U_23
_atom_site_aniso_U_13
_atom_site_aniso_U_12
C1 0.091(4) 0.034(3) 0.071(3) -0.011(3) 0.028(3) -0.002(3)
C2 0.066(4) 0.023(3) 0.068(3) -0.010(3) 0.011(3) 0.000(2)
C3 0.070(4) 0.015(2) 0.058(3) 0.001(2) 0.016(3) 0.004(2)
C4 0.072(4) 0.023(3) 0.066(3) -0.004(2) 0.024(3) 0.001(2)
C5 0.103(5) 0.046(4) 0.077(4) -0.010(3) -0.003(4) -0.001(4)
C6 0.099(5) 0.054(4) 0.073(4) -0.010(3) 0.014(4) -0.016(4)
C7 0.092(6) 0.068(5) 0.121(6) -0.005(5) -0.005(5) 0.005(5)
C8 0.092(6) 0.108(7) 0.101(5) -0.006(5) 0.031(4) -0.008(5)
C9 0.068(4) 0.047(3) 0.091(4) 0.004(3) 0.021(3) 0.010(3)
C10 0.066(4) 0.071(5) 0.124(6) 0.008(5) 0.021(4) 0.001(4)
C11 0.098(6) 0.106(7) 0.113(5) 0.004(5) 0.053(5) 0.006(5)
N1 0.228(11) 0.080(6) 0.138(6) -0.036(6) 0.084(7) -0.005(7)
N2 0.124(5) 0.054(4) 0.080(4) -0.003(3) 0.040(3) -0.013(4)
N3 0.107(5) 0.065(4) 0.084(4) -0.010(3) 0.023(3) 0.010(4)
N4 0.074(3) 0.015(2) 0.074(3) -0.001(2) 0.019(2) 0.003(2)
N5 0.079(3) 0.026(2) 0.075(3) -0.008(2) 0.016(3) -0.006(2)
O2 0.116(4) 0.022(2) 0.095(3) -0.0073(19) 0.040(3) 0.003(2)
O4 0.131(4) 0.0162(19) 0.085(3) -0.0055(18) 0.009(3) -0.004(2)

loop_
_atom_type_symbol
_atom_type_description
_atom_type_scat_dispersion_real
_atom_type_scat_dispersion_imag
_atom_type_scat_source
C C 0.0033 0.0016 'International Tables Vol C Tables 4.2.6.8 and 6.1.1.4'
H H 0.0000 0.0000 'International Tables Vol C Tables 4.2.6.8 and 6.1.1.4'
N N 0.0061 0.0033 'International Tables Vol C Tables 4.2.6.8 and 6.1.1.4'
O O 0.0106 0.0060 'International Tables Vol C Tables 4.2.6.8 and 6.1.1.4'

loop_
_geom_angle_atom_site_label_1
_geom_angle_atom_site_label_2
_geom_angle_atom_site_label_3
_geom_angle
N3 C1 C8 114.2(6)
N3 C1 C2 110.5(5)
C8 C1 C2 111.0(6)
N3 C1 H1 106.9
C8 C1 H1 106.9
C2 C1 H1 106.9
O2 C2 N4 124.4(6)
O2 C2 C1 120.4(6)
N4 C2 C1 115.2(5)
N4 C3 C4 108.1(4)
N4 C3 C9 113.0(4)
C4 C3 C9 110.6(4)
N4 C3 H3 108.3
C4 C3 H3 108.3
C9 C3 H3 108.3
O4 C4 N5 121.9(5)
O4 C4 C3 119.4(5)
N5 C4 C3 118.7(4)
N5 C5 C6 113.1(5)
N5 C5 H5A 109.0
C6 C5 H5A 109.0
N5 C5 H5B 109.0
C6 C5 H5B 109.0
H5A C5 H5B 107.8
C7 C6 C5 178.0(9)
C6 C7 H7 180.0
C1 C8 H8A 109.5
C1 C8 H8B 109.5
H8A C8 H8B 109.5
C1 C8 H8C 109.5
H8A C8 H8C 109.5
H8B C8 H8C 109.5
C11 C9 C10 110.3(6)
C11 C9 C3 112.5(5)
C10 C9 C3 110.1(5)
C11 C9 H9 107.9
C10 C9 H9 107.9
C3 C9 H9 107.9
C9 C10 H10A 109.5
C9 C10 H10B 109.5
H10A C10 H10B 109.5
C9 C10 H10C 109.5
H10A C10 H10C 109.5
H10B C10 H10C 109.5
C9 C11 H11A 109.5
C9 C11 H11B 109.5
H11A C11 H11B 109.5
C9 C11 H11C 109.5
H11A C11 H11C 109.5
H11B C11 H11C 109.5
N1 N2 N3 170.3(10)
N2 N3 C1 116.9(7)
C2 N4 C3 123.8(4)
C2 N4 H4 118.1
C3 N4 H4 118.1
C4 N5 C5 121.4(5)
C4 N5 H5 119.3
C5 N5 H5 119.3

loop_
_geom_bond_atom_site_label_1
_geom_bond_atom_site_label_2
_geom_bond_distance
C1 N3 1.479(8)
C1 C8 1.514(10)
C1 C2 1.532(9)
C1 H1 0.9800
C2 O2 1.222(6)
C2 N4 1.327(7)
C3 N4 1.438(7)
C3 C4 1.516(7)
C3 C9 1.528(8)
C3 H3 0.9800
C4 O4 1.246(6)
C4 N5 1.298(7)
C5 N5 1.433(7)
C5 C6 1.467(11)
C5 H5A 0.9700
C5 H5B 0.9700
C6 C7 1.166(11)
C7 H7 0.9300
C8 H8A 0.9600
C8 H8B 0.9600
C8 H8C 0.9600
C9 C11 1.506(10)
C9 C10 1.516(9)
C9 H9 0.9800
C10 H10A 0.9600
C10 H10B 0.9600
C10 H10C 0.9600
C11 H11A 0.9600
C11 H11B 0.9600
C11 H11C 0.9600
N1 N2 1.117(9)
N2 N3 1.209(10)
N4 H4 0.8600
N5 H5 0.8600

loop_
_geom_hbond_atom_site_label_D
_geom_hbond_atom_site_label_H
_geom_hbond_atom_site_label_A
_geom_hbond_distance_DH
_geom_hbond_distance_HA
_geom_hbond_distance_DA
_geom_hbond_angle_DHA
_geom_hbond_site_symmetry_A
C1 H1 O2 0.98 2.31 3.204(7) 150.8 1_545
C3 H3 O4 0.98 2.44 3.325(6) 149.7 1_565
N4 H4 O2 0.86 2.13 2.964(6) 164.7 1_545
N5 H5 O4 0.86 2.09 2.933(6) 164.6 1_565
